data_7130748
loop_
_publ_author_name
'Senthil, Shuruthi'
'Kwon, Seongyeon'
'Lim, Hoyoung'
'Gau, Michael'
'Baik, Mu-Hyun'
'Mindiola, Daniel J.'

_publ_section_title
;
 Ligand Non-Innocence Allows Isolation of a Neutral and Terminal Niobium
 Nitride
;
_journal_name_full 'Chemical Communications'
_journal_paper_doi 10.1039/D2CC04696B
_journal_year 2022
_chemical_formula_moiety 'C38 H58 Cl2 N3 Nb P2, 0.5(C5 H12)'
_chemical_formula_sum 'C40.5 H64 Cl2 N3 Nb P2'
_chemical_formula_weight 818.69
_space_group_crystal_system monoclinic
_space_group_IT_number 14
_space_group_name_Hall '-P 2ybc'
_space_group_name_H-M_alt 'P 1 21/c 1'
_atom_sites_solution_hydrogens geom
_atom_sites_solution_primary dual
_audit_creation_date 2021-08-16
_audit_creation_method
;
Olex2 1.3
(compiled 2020.11.12 svn.r5f609507 for OlexSys, GUI svn.r6272)
;
_audit_update_record
;
2022-07-28 deposited with the CCDC.	2022-09-20 downloaded from the CCDC.
;
_cell_angle_alpha 90
_cell_angle_beta 103.243(3)
_cell_angle_gamma 90
_cell_formula_units_Z 4
_cell_length_a 15.9677(4)
_cell_length_b 12.7824(4)
_cell_length_c 21.3828(8)
_cell_measurement_reflns_used 26596
_cell_measurement_temperature 100.00(10)
_cell_measurement_theta_max 27.4780
_cell_measurement_theta_min 2.5060
_cell_volume 4248.3(2)
_computing_cell_refinement 'CrysAlisPro 1.171.41.115a (Rigaku OD, 2021)'
_computing_data_collection 'CrysAlisPro 1.171.41.115a (Rigaku OD, 2021)'
_computing_data_reduction 'CrysAlisPro 1.171.41.115a (Rigaku OD, 2021)'
_computing_molecular_graphics 'ORTEP-3 (Farrugia, 2012)'
_computing_publication_material 'Olex2 1.3 (Dolomanov et al., 2009)'
_computing_structure_refinement 'SHELXL (Sheldrick, 2015)'
_computing_structure_solution 'SHELXT (Sheldrick, 2014)'
_diffrn_ambient_environment N~2~
_diffrn_ambient_temperature 100
_diffrn_detector 'HPC area detector'
_diffrn_detector_area_resol_mean 10.0
_diffrn_detector_type 'Dectris Pilatus3 R 200K'
_diffrn_measured_fraction_theta_full 0.999
_diffrn_measured_fraction_theta_max 0.999
_diffrn_measurement_details
;
List of Runs (angles in degrees, time in seconds):

  # Type    Start    End  Width  t~exp~   \w     \q     \k     \f   Frames
#--------------------------------------------------------------------------
  1  \w    -73.00   5.00   0.50   29.73    --    6.51  -8.00  37.00  156
  2  \w    -30.00  73.00   0.50   29.73    --   -6.82   8.00-148.00  206
  3  \w    -86.00   5.00   0.50   29.73    --   -6.82  -8.00  37.00  182
  4  \w    -25.00  30.00   0.50   29.73    --    6.51 -77.00 -60.00  110
  5  \w    -25.00  30.00   0.50   29.73    --    6.51 -77.00-120.00  110
  6  \w    -25.00  30.00   0.50   29.73    --    6.51 -77.00   0.00  110
  7  \w    -10.00  59.00   0.50   29.73    --    6.51  57.00 -90.00  138
  8  \w    -25.00  30.00   0.50   29.73    --    6.51 -77.00  60.00  110
  9  \w    -10.00  59.00   0.50   29.73    --    6.51  57.00   0.00  138
 10  \w    -59.00   9.00   0.50   29.73    --   -6.82 -57.00  60.00  136
 11  \w    -30.00  25.00   0.50   29.73    --   -6.82  77.00-180.00  110
 12  \w    -25.00  17.00   0.50   29.73    --   -6.82 -77.00 -30.00   84
 13  \w    -17.00  25.00   0.50   29.73    --    6.51  77.00-120.00   84
 14  \w    -25.00  30.00   0.50   29.73    --    6.51 -77.00 120.00  110
;
_diffrn_measurement_device '\k-geometry diffractometer'
_diffrn_measurement_device_type 'Rigaku XtaLAB Synergy-S'
_diffrn_measurement_method '\w scans'
_diffrn_orient_matrix_type 'CrysAlisPro convention (1999,Acta A55,543-557)'
_diffrn_orient_matrix_UB_11 -0.0027887000
_diffrn_orient_matrix_UB_12 -0.0072321000
_diffrn_orient_matrix_UB_13 -0.0333020000
_diffrn_orient_matrix_UB_21 0.0040582000
_diffrn_orient_matrix_UB_22 -0.0548341000
_diffrn_orient_matrix_UB_23 0.0048462000
_diffrn_orient_matrix_UB_31 -0.0453714000
_diffrn_orient_matrix_UB_32 -0.0044603000
_diffrn_orient_matrix_UB_33 -0.0053843000
_diffrn_radiation_monochromator mirror
_diffrn_radiation_probe x-ray
_diffrn_radiation_type 'Mo K\a'
_diffrn_radiation_wavelength 0.71073
_diffrn_reflns_av_R_equivalents 0.0921
_diffrn_reflns_av_unetI/netI 0.0467
_diffrn_reflns_Laue_measured_fraction_full 0.999
_diffrn_reflns_Laue_measured_fraction_max 0.999
_diffrn_reflns_limit_h_max 21
_diffrn_reflns_limit_h_min -20
_diffrn_reflns_limit_k_max 17
_diffrn_reflns_limit_k_min -17
_diffrn_reflns_limit_l_max 28
_diffrn_reflns_limit_l_min -28
_diffrn_reflns_number 123109
_diffrn_reflns_point_group_measured_fraction_full 0.999
_diffrn_reflns_point_group_measured_fraction_max 0.999
_diffrn_reflns_theta_full 25.242
_diffrn_reflns_theta_max 28.282
_diffrn_reflns_theta_min 2.408
_diffrn_source 'micro-focus sealed X-ray tube'
_diffrn_source_type 'PhotonJet (Mo) X-ray Source'
_exptl_absorpt_coefficient_mu 0.515
_exptl_absorpt_correction_T_max 1.00000
_exptl_absorpt_correction_T_min 0.61431
_exptl_absorpt_correction_type multi-scan
_exptl_absorpt_process_details 'SCALE3 ABSPACK'
_exptl_crystal_colour 'dark red'
_exptl_crystal_density_diffrn 1.280
_exptl_crystal_description block
_exptl_crystal_F_000 1732
_exptl_crystal_size_max 0.2
_exptl_crystal_size_mid 0.11
_exptl_crystal_size_min 0.05
_refine_diff_density_max 2.069
_refine_diff_density_min -0.625
_refine_diff_density_rms 0.114
_refine_ls_extinction_method none
_refine_ls_goodness_of_fit_ref 1.052
_refine_ls_hydrogen_treatment constr
_refine_ls_matrix_type full
_refine_ls_number_parameters 468
_refine_ls_number_reflns 10530
_refine_ls_number_restraints 24
_refine_ls_restrained_S_all 1.053
_refine_ls_R_factor_all 0.1035
_refine_ls_R_factor_gt 0.0669
_refine_ls_shift/su_max 0.001
_refine_ls_shift/su_mean 0.000
_refine_ls_structure_factor_coef Fsqd
_refine_ls_weighting_details 'w=1/[\s^2^(Fo^2^)+(0.0772P)^2^+11.2345P] where P=(Fo^2^+2Fc^2^)/3'
_refine_ls_weighting_scheme calc
_refine_ls_wR_factor_gt 0.1577
_refine_ls_wR_factor_ref 0.1812
_reflns_number_gt 7326
_reflns_number_total 10530
_reflns_threshold_expression 'I > 2\s(I)'
_cod_data_source_file d2cc04696b2.cif
_cod_data_source_block 9799_PNPN-NbCl2-NtBuAr
_cod_original_formula_sum 'C40.50 H64 Cl2 N3 Nb P2'
_cod_database_code 7130748
_shelx_shelxl_version_number 2018/3
_shelx_estimated_absorpt_t_max 0.975
_shelx_estimated_absorpt_t_min 0.904
_reflns_odcompleteness_completeness 99.90
_reflns_odcompleteness_iscentric 1
_reflns_odcompleteness_theta 28.22
_olex2_submission_special_instructions 'No special instructions were received'
_oxdiff_exptl_absorpt_empirical_details
;
Empirical correction (ABSPACK) includes:
- Absorption correction using spherical harmonics
- Frame scaling
;
_oxdiff_exptl_absorpt_empirical_full_max 1.487
_oxdiff_exptl_absorpt_empirical_full_min 0.776

loop_
_space_group_symop_operation_xyz
'x, y, z'
'-x, y+1/2, -z+1/2'
'-x, -y, -z'
'x, -y-1/2, z-1/2'

loop_
_atom_site_label
_atom_site_type_symbol
_atom_site_fract_x
_atom_site_fract_y
_atom_site_fract_z
_atom_site_U_iso_or_equiv
_atom_site_adp_type
_atom_site_occupancy
_atom_site_site_symmetry_order
_atom_site_calc_flag
_atom_site_refinement_flags_posn
_atom_site_refinement_flags_adp
_atom_site_refinement_flags_occupancy
_atom_site_disorder_assembly
_atom_site_disorder_group
Nb1 Nb 0.76036(2) 0.50762(3) 0.77698(2) 0.03041(12) Uani 1 1 d . . . . .
Cl1 Cl 0.87791(7) 0.60929(9) 0.75352(6) 0.0445(3) Uani 1 1 d . . . . .
Cl2 Cl 0.64934(7) 0.37421(10) 0.77603(7) 0.0509(3) Uani 1 1 d . . . . .
P1 P 0.62251(7) 0.69347(8) 0.76288(5) 0.0329(2) Uani 1 1 d . . . . .
P2 P 0.80693(7) 0.37542(9) 0.68321(6) 0.0399(3) Uani 1 1 d . . . . .
N1 N 0.6893(2) 0.5460(3) 0.67413(17) 0.0347(8) Uani 1 1 d . . . . .
N2 N 0.6969(2) 0.6140(3) 0.79883(17) 0.0324(7) Uani 1 1 d . . . . .
N3 N 0.8293(2) 0.4658(3) 0.86296(18) 0.0375(8) Uani 1 1 d . . . . .
C1 C 0.6011(3) 0.5656(3) 0.6568(2) 0.0335(9) Uani 1 1 d . . . . .
C2 C 0.5492(3) 0.5202(4) 0.6011(2) 0.0388(10) Uani 1 1 d . . . . .
H2 H 0.575119 0.476695 0.574837 0.047 Uiso 1 1 calc R U . . .
C3 C 0.4615(3) 0.5375(4) 0.5837(2) 0.0416(10) Uani 1 1 d . . . . .
H3 H 0.428572 0.505613 0.545883 0.050 Uiso 1 1 calc R U . . .
C4 C 0.4202(3) 0.6009(4) 0.6205(2) 0.0422(11) Uani 1 1 d . . . . .
C5 C 0.4697(3) 0.6461(3) 0.6753(2) 0.0381(10) Uani 1 1 d . . . . .
H5 H 0.442785 0.689594 0.701028 0.046 Uiso 1 1 calc R U . . .
C6 C 0.5584(3) 0.6293(3) 0.6938(2) 0.0341(9) Uani 1 1 d . . . . .
C7 C 0.3237(3) 0.6192(5) 0.6008(3) 0.0583(14) Uani 1 1 d . . . . .
H7a H 0.298449 0.609056 0.638025 0.087 Uiso 1 1 calc R U . . .
H7b H 0.297872 0.569597 0.566900 0.087 Uiso 1 1 calc R U . . .
H7c H 0.312487 0.690858 0.584695 0.087 Uiso 1 1 calc R U . . .
C8 C 0.5548(3) 0.7301(4) 0.8172(2) 0.0434(11) Uani 1 1 d . . . . .
H8 H 0.508656 0.778224 0.793875 0.052 Uiso 1 1 calc R U . . .
C9 C 0.5128(3) 0.6338(4) 0.8370(2) 0.0492(12) Uani 1 1 d . . . . .
H9a H 0.479663 0.598216 0.798616 0.074 Uiso 1 1 calc R U . . .
H9b H 0.474225 0.654097 0.864543 0.074 Uiso 1 1 calc R U . . .
H9c H 0.557199 0.586450 0.860618 0.074 Uiso 1 1 calc R U . . .
C10 C 0.6081(3) 0.7882(5) 0.8765(3) 0.0550(13) Uani 1 1 d . . . . .
H10a H 0.657452 0.745099 0.897039 0.083 Uiso 1 1 calc R U . . .
H10b H 0.572024 0.801580 0.907026 0.083 Uiso 1 1 calc R U . . .
H10c H 0.628570 0.854881 0.862879 0.083 Uiso 1 1 calc R U . . .
C11 C 0.6720(3) 0.8069(4) 0.7346(2) 0.0450(11) Uani 1 1 d . . . . .
H11 H 0.690114 0.784388 0.694933 0.054 Uiso 1 1 calc R U . . .
C12 C 0.6057(4) 0.8944(4) 0.7142(3) 0.0676(17) Uani 1 1 d . . . . .
H12a H 0.554113 0.865885 0.685287 0.101 Uiso 1 1 calc R U . . .
H12b H 0.630316 0.949407 0.691986 0.101 Uiso 1 1 calc R U . . .
H12c H 0.590206 0.923957 0.752354 0.101 Uiso 1 1 calc R U . . .
C13 C 0.7533(3) 0.8468(4) 0.7816(3) 0.0532(13) Uani 1 1 d . . . . .
H13a H 0.737503 0.878362 0.819026 0.080 Uiso 1 1 calc R U . . .
H13b H 0.781633 0.899307 0.760125 0.080 Uiso 1 1 calc R U . . .
H13c H 0.792707 0.788177 0.795535 0.080 Uiso 1 1 calc R U . . .
C14 C 0.7316(3) 0.5484(3) 0.6231(2) 0.0362(9) Uani 1 1 d . . . . .
C15 C 0.7156(3) 0.6262(4) 0.5761(2) 0.0410(10) Uani 1 1 d . . . . .
H15 H 0.670712 0.675144 0.575512 0.049 Uiso 1 1 calc R U . . .
C16 C 0.7645(3) 0.6333(4) 0.5299(2) 0.0511(12) Uani 1 1 d . . . . .
H16 H 0.753313 0.688485 0.499308 0.061 Uiso 1 1 calc R U . . .
C17 C 0.8288(3) 0.5622(5) 0.5275(3) 0.0562(14) Uani 1 1 d . . . . .
C18 C 0.8425(3) 0.4813(4) 0.5728(2) 0.0459(12) Uani 1 1 d . . . . .
H18 H 0.885163 0.430134 0.571173 0.055 Uiso 1 1 calc R U . . .
C19 C 0.7953(3) 0.4732(3) 0.6206(2) 0.0384(10) Uani 1 1 d . . . . .
C20 C 0.8838(5) 0.5748(7) 0.4789(3) 0.088(2) Uani 1 1 d . . . . .
H20a H 0.848086 0.599937 0.438193 0.132 Uiso 1 1 calc R U . . .
H20b H 0.909177 0.507113 0.472103 0.132 Uiso 1 1 calc R U . . .
H20c H 0.929784 0.625372 0.495105 0.132 Uiso 1 1 calc R U . . .
C21 C 0.7206(3) 0.2803(4) 0.6503(3) 0.0601(15) Uani 1 1 d . . . . .
H21 H 0.666349 0.313735 0.656337 0.072 Uiso 1 1 calc R U . . .
C22 C 0.7315(4) 0.1805(4) 0.6925(4) 0.081(2) Uani 1 1 d . . . . .
H22a H 0.785553 0.145650 0.690600 0.122 Uiso 1 1 calc R U . . .
H22b H 0.683232 0.132929 0.676507 0.122 Uiso 1 1 calc R U . . .
H22c H 0.732700 0.199772 0.737044 0.122 Uiso 1 1 calc R U . . .
C23 C 0.7046(5) 0.2567(6) 0.5797(4) 0.092(2) Uani 1 1 d . . . . .
H23a H 0.689096 0.321318 0.555141 0.138 Uiso 1 1 calc R U . . .
H23b H 0.657458 0.206163 0.567996 0.138 Uiso 1 1 calc R U . . .
H23c H 0.756840 0.227197 0.570013 0.138 Uiso 1 1 calc R U . . .
C24 C 0.9117(3) 0.3061(4) 0.6913(3) 0.0516(12) Uani 1 1 d . . . . .
H24 H 0.919105 0.262749 0.731071 0.062 Uiso 1 1 calc R U . . .
C25 C 0.9853(3) 0.3812(5) 0.7036(3) 0.0519(13) Uani 1 1 d . . . . .
H25a H 0.989889 0.413993 0.663122 0.078 Uiso 1 1 calc R U . . .
H25b H 1.038717 0.343606 0.722182 0.078 Uiso 1 1 calc R U . . .
H25c H 0.975645 0.435251 0.733710 0.078 Uiso 1 1 calc R U . . .
C26 C 0.9201(4) 0.2295(5) 0.6373(4) 0.0741(18) Uani 1 1 d . . . . .
H26a H 0.879515 0.171535 0.635849 0.111 Uiso 1 1 calc R U . . .
H26b H 0.978936 0.201897 0.645846 0.111 Uiso 1 1 calc R U . . .
H26c H 0.907322 0.266217 0.596004 0.111 Uiso 1 1 calc R U . . .
C27 C 0.8936(3) 0.3885(4) 0.8607(2) 0.0424(11) Uani 1 1 d . . . . .
C28 C 0.9791(3) 0.4173(5) 0.8640(2) 0.0477(12) Uani 1 1 d . . . . .
H28 H 0.994180 0.489283 0.865834 0.057 Uiso 1 1 calc R U . . .
C29 C 1.0419(3) 0.3425(5) 0.8647(3) 0.0569(15) Uani 1 1 d . . . . .
C30 C 1.0186(4) 0.2391(6) 0.8609(3) 0.0705(19) Uani 1 1 d . . . . .
H30 H 1.061780 0.187591 0.861753 0.085 Uiso 1 1 calc R U . . .
C31 C 0.9345(4) 0.2066(5) 0.8559(3) 0.0713(18) Uani 1 1 d . . . . .
C32 C 0.8717(3) 0.2850(4) 0.8561(3) 0.0581(15) Uani 1 1 d . . . . .
H32 H 0.813541 0.265173 0.853082 0.070 Uiso 1 1 calc R U . . .
C33 C 1.1336(3) 0.3727(7) 0.8663(3) 0.078(2) Uani 1 1 d . . . . .
H33a H 1.134202 0.436405 0.840936 0.116 Uiso 1 1 calc R U . . .
H33b H 1.161859 0.315889 0.848302 0.116 Uiso 1 1 calc R U . . .
H33c H 1.164279 0.385545 0.910880 0.116 Uiso 1 1 calc R U . . .
C34 C 0.9073(6) 0.0943(6) 0.8463(6) 0.124(4) Uani 1 1 d . . . . .
H34a H 0.866613 0.077999 0.872986 0.185 Uiso 1 1 calc R U . . .
H34b H 0.957885 0.049031 0.858604 0.185 Uiso 1 1 calc R U . . .
H34c H 0.879523 0.082601 0.800994 0.185 Uiso 1 1 calc R U . . .
C35 C 0.8282(3) 0.5043(5) 0.9304(2) 0.0476(12) Uani 1 1 d . . . . .
C36 C 0.7363(3) 0.4990(6) 0.9389(3) 0.0631(16) Uani 1 1 d . . . . .
H36a H 0.699671 0.545708 0.907907 0.095 Uiso 1 1 calc R U . . .
H36b H 0.735005 0.520844 0.982660 0.095 Uiso 1 1 calc R U . . .
H36c H 0.714946 0.427121 0.931797 0.095 Uiso 1 1 calc R U . . .
C37 C 0.8633(3) 0.6150(5) 0.9373(3) 0.0564(14) Uani 1 1 d . . . . .
H37a H 0.921750 0.615407 0.930127 0.085 Uiso 1 1 calc R U . . .
H37b H 0.864416 0.640899 0.980586 0.085 Uiso 1 1 calc R U . . .
H37c H 0.826306 0.660275 0.905512 0.085 Uiso 1 1 calc R U . . .
C38 C 0.8820(3) 0.4330(5) 0.9821(3) 0.0600(15) Uani 1 1 d . . . . .
H38a H 0.859168 0.361581 0.976370 0.090 Uiso 1 1 calc R U . . .
H38b H 0.879102 0.458717 1.024721 0.090 Uiso 1 1 calc R U . . .
H38c H 0.941927 0.433142 0.978179 0.090 Uiso 1 1 calc R U . . .
C43 C 0.4976(9) 0.2943(6) 0.9621(7) 0.101(4) Uani 0.5 1 d G U P A -1
H43a H 0.530248 0.311030 0.929742 0.152 Uiso 0.5 1 calc R U P A -1
H43b H 0.451832 0.244416 0.944014 0.152 Uiso 0.5 1 calc R U P A -1
H43c H 0.536224 0.263285 0.999814 0.152 Uiso 0.5 1 calc R U P A -1
C39 C 0.5504(9) 0.6650(6) 1.0464(6) 0.090(4) Uani 0.5 1 d G U P A -1
H39a H 0.551601 0.714361 1.011518 0.135 Uiso 0.5 1 calc R U P A -1
H39b H 0.607373 0.633146 1.061068 0.135 Uiso 0.5 1 calc R U P A -1
H39c H 0.535017 0.702368 1.082197 0.135 Uiso 0.5 1 calc R U P A -1
C40 C 0.4844(6) 0.5803(6) 1.0223(6) 0.078(3) Uani 0.5 1 d G U P A -1
H40a H 0.442186 0.606881 0.984250 0.093 Uiso 0.5 1 calc R U P A -1
H40b H 0.452946 0.564856 1.056096 0.093 Uiso 0.5 1 calc R U P A -1
C41 C 0.5236(5) 0.4797(5) 1.0042(5) 0.075(3) Uani 0.5 1 d G U P A -1
H41a H 0.566954 0.454302 1.041970 0.090 Uiso 0.5 1 calc R U P A -1
H41b H 0.553790 0.494975 0.969667 0.090 Uiso 0.5 1 calc R U P A -1
C42 C 0.4582(6) 0.3935(6) 0.9817(6) 0.081(3) Uani 0.5 1 d G U P A -1
H42a H 0.429081 0.376808 1.016630 0.097 Uiso 0.5 1 calc R U P A -1
H42b H 0.413949 0.419464 0.944601 0.097 Uiso 0.5 1 calc R U P A -1

loop_
_atom_site_aniso_label
_atom_site_aniso_U_11
_atom_site_aniso_U_22
_atom_site_aniso_U_33
_atom_site_aniso_U_23
_atom_site_aniso_U_13
_atom_site_aniso_U_12
Nb1 0.02331(17) 0.0320(2) 0.0327(2) 0.00201(15) -0.00032(13) 0.00134(14)
Cl1 0.0395(6) 0.0463(6) 0.0458(6) -0.0053(5) 0.0056(5) -0.0075(5)
Cl2 0.0340(5) 0.0413(6) 0.0730(9) 0.0113(6) 0.0032(5) -0.0036(5)
P1 0.0288(5) 0.0302(5) 0.0351(6) -0.0034(4) -0.0022(4) -0.0005(4)
P2 0.0306(5) 0.0334(6) 0.0498(7) -0.0063(5) -0.0026(5) 0.0039(4)
N1 0.0305(17) 0.0337(18) 0.0354(19) 0.0036(15) -0.0018(14) 0.0011(14)
N2 0.0272(16) 0.0340(18) 0.0344(19) -0.0034(15) 0.0040(14) 0.0002(14)
N3 0.0227(16) 0.049(2) 0.039(2) 0.0052(16) 0.0022(14) 0.0055(15)
C1 0.030(2) 0.031(2) 0.035(2) 0.0022(17) -0.0013(17) -0.0025(16)
C2 0.036(2) 0.041(2) 0.035(2) -0.0047(18) 0.0003(18) 0.0007(18)
C3 0.038(2) 0.044(2) 0.037(2) -0.0050(19) -0.0040(19) -0.0030(19)
C4 0.030(2) 0.044(2) 0.046(3) -0.003(2) -0.0063(18) -0.0011(18)
C5 0.032(2) 0.037(2) 0.041(2) -0.0026(19) -0.0009(18) 0.0032(17)
C6 0.032(2) 0.030(2) 0.034(2) -0.0006(17) -0.0039(17) -0.0038(16)
C7 0.033(2) 0.075(4) 0.057(3) -0.010(3) -0.010(2) 0.002(2)
C8 0.031(2) 0.050(3) 0.045(3) -0.010(2) -0.0007(19) 0.0086(19)
C9 0.035(2) 0.068(3) 0.043(3) -0.002(2) 0.006(2) 0.002(2)
C10 0.053(3) 0.060(3) 0.048(3) -0.018(3) 0.002(2) 0.003(2)
C11 0.045(3) 0.039(2) 0.047(3) -0.001(2) 0.001(2) -0.008(2)
C12 0.066(4) 0.043(3) 0.084(4) 0.015(3) -0.003(3) -0.001(3)
C13 0.049(3) 0.043(3) 0.064(3) -0.010(2) 0.006(2) -0.015(2)
C14 0.034(2) 0.038(2) 0.032(2) -0.0053(18) -0.0024(17) -0.0022(18)
C15 0.037(2) 0.044(2) 0.039(2) -0.002(2) 0.0027(19) 0.0016(19)
C16 0.052(3) 0.062(3) 0.035(3) 0.006(2) 0.001(2) 0.003(2)
C17 0.048(3) 0.080(4) 0.039(3) -0.005(3) 0.006(2) 0.009(3)
C18 0.041(2) 0.057(3) 0.035(2) -0.011(2) -0.0022(19) 0.009(2)
C19 0.033(2) 0.039(2) 0.037(2) -0.0087(18) -0.0051(17) 0.0022(17)
C20 0.077(4) 0.141(7) 0.051(4) 0.021(4) 0.025(3) 0.040(5)
C21 0.044(3) 0.040(3) 0.087(4) -0.017(3) -0.005(3) -0.008(2)
C22 0.061(4) 0.035(3) 0.143(7) -0.006(4) 0.012(4) -0.004(3)
C23 0.075(4) 0.074(5) 0.112(6) -0.042(4) -0.011(4) -0.011(4)
C24 0.043(3) 0.050(3) 0.059(3) 0.000(2) 0.006(2) 0.016(2)
C25 0.035(2) 0.071(4) 0.048(3) -0.002(3) 0.006(2) 0.006(2)
C26 0.060(4) 0.070(4) 0.090(5) -0.016(4) 0.014(3) 0.022(3)
C27 0.035(2) 0.055(3) 0.036(2) 0.011(2) 0.0061(18) 0.015(2)
C28 0.035(2) 0.071(3) 0.036(3) 0.002(2) 0.0053(19) 0.012(2)
C29 0.038(3) 0.091(4) 0.040(3) 0.011(3) 0.007(2) 0.026(3)
C30 0.060(4) 0.093(5) 0.061(4) 0.021(3) 0.018(3) 0.046(4)
C31 0.074(4) 0.058(4) 0.082(4) 0.025(3) 0.018(3) 0.031(3)
C32 0.044(3) 0.058(3) 0.075(4) 0.025(3) 0.020(3) 0.018(2)
C33 0.037(3) 0.142(7) 0.053(3) -0.006(4) 0.007(2) 0.033(3)
C34 0.130(8) 0.069(5) 0.180(10) 0.041(6) 0.053(7) 0.052(5)
C35 0.031(2) 0.077(4) 0.034(2) 0.006(2) 0.0051(18) 0.013(2)
C36 0.039(3) 0.109(5) 0.043(3) 0.016(3) 0.013(2) 0.018(3)
C37 0.051(3) 0.075(4) 0.040(3) -0.008(3) 0.004(2) 0.007(3)
C38 0.043(3) 0.096(5) 0.040(3) 0.016(3) 0.008(2) 0.018(3)
C43 0.080(8) 0.102(9) 0.109(9) -0.040(8) -0.005(7) 0.004(7)
C39 0.113(9) 0.058(7) 0.097(9) 0.005(7) 0.022(8) -0.001(7)
C40 0.085(6) 0.068(6) 0.083(6) -0.005(5) 0.026(6) -0.001(6)
C41 0.079(6) 0.072(6) 0.077(6) -0.016(5) 0.026(5) 0.000(5)
C42 0.078(6) 0.081(6) 0.082(6) -0.028(5) 0.015(6) -0.004(6)

loop_
_atom_type_symbol
_atom_type_description
_atom_type_scat_dispersion_real
_atom_type_scat_dispersion_imag
_atom_type_scat_source
C C 0.0033 0.0016 'International Tables Vol C Tables 4.2.6.8 and 6.1.1.4'
H H 0.0000 0.0000 'International Tables Vol C Tables 4.2.6.8 and 6.1.1.4'
Cl Cl 0.1484 0.1585 'International Tables Vol C Tables 4.2.6.8 and 6.1.1.4'
N N 0.0061 0.0033 'International Tables Vol C Tables 4.2.6.8 and 6.1.1.4'
Nb Nb -2.0727 0.6215 'International Tables Vol C Tables 4.2.6.8 and 6.1.1.4'
P P 0.1023 0.0942 'International Tables Vol C Tables 4.2.6.8 and 6.1.1.4'

loop_
_geom_angle_atom_site_label_1
_geom_angle_atom_site_label_2
_geom_angle_atom_site_label_3
_geom_angle
_geom_angle_site_symmetry_1
_geom_angle_site_symmetry_3
_geom_angle_publ_flag
Cl1 Nb1 Cl2 163.83(5) . . ?
Cl1 Nb1 P2 80.40(4) . . ?
Cl2 Nb1 P2 83.49(4) . . ?
N1 Nb1 Cl1 85.61(10) . . ?
N1 Nb1 Cl2 86.71(10) . . ?
N1 Nb1 P2 66.55(10) . . ?
N2 Nb1 Cl1 98.95(11) . . ?
N2 Nb1 Cl2 94.44(11) . . ?
N2 Nb1 P2 151.01(11) . . ?
N2 Nb1 N1 84.47(14) . . ?
N2 Nb1 N3 100.75(16) . . ?
N3 Nb1 Cl1 92.54(11) . . ?
N3 Nb1 Cl2 93.83(11) . . ?
N3 Nb1 P2 108.24(11) . . ?
N3 Nb1 N1 174.68(14) . . ?
N2 P1 C6 108.82(19) . . ?
N2 P1 C8 109.7(2) . . ?
N2 P1 C11 109.4(2) . . ?
C6 P1 C8 109.5(2) . . ?
C6 P1 C11 107.5(2) . . ?
C11 P1 C8 111.9(2) . . ?
C19 P2 Nb1 96.46(15) . . ?
C19 P2 C21 103.3(2) . . ?
C19 P2 C24 109.5(2) . . ?
C21 P2 Nb1 111.4(2) . . ?
C21 P2 C24 107.3(3) . . ?
C24 P2 Nb1 126.15(18) . . ?
C1 N1 Nb1 122.9(3) . . ?
C1 N1 C14 115.1(3) . . ?
C14 N1 Nb1 122.0(3) . . ?
P1 N2 Nb1 137.6(2) . . ?
C27 N3 Nb1 113.8(3) . . ?
C27 N3 C35 114.7(3) . . ?
C35 N3 Nb1 131.5(3) . . ?
N1 C1 C2 120.9(4) . . ?
N1 C1 C6 122.7(4) . . ?
C2 C1 C6 116.4(4) . . ?
C3 C2 C1 121.6(4) . . ?
C2 C3 C4 121.5(4) . . ?
C3 C4 C7 120.8(4) . . ?
C5 C4 C3 118.0(4) . . ?
C5 C4 C7 121.1(4) . . ?
C4 C5 C6 121.4(4) . . ?
C1 C6 P1 117.9(3) . . ?
C5 C6 P1 120.9(3) . . ?
C5 C6 C1 121.2(4) . . ?
C9 C8 P1 109.6(3) . . ?
C9 C8 C10 111.0(4) . . ?
C10 C8 P1 110.5(3) . . ?
C12 C11 P1 110.6(4) . . ?
C12 C11 C13 111.7(4) . . ?
C13 C11 P1 114.5(4) . . ?
N1 C14 C19 119.5(4) . . ?
C15 C14 N1 122.2(4) . . ?
C15 C14 C19 118.2(4) . . ?
C14 C15 C16 121.1(4) . . ?
C17 C16 C15 121.6(5) . . ?
C16 C17 C18 117.4(5) . . ?
C16 C17 C20 120.6(6) . . ?
C18 C17 C20 122.0(5) . . ?
C17 C18 C19 122.2(5) . . ?
C14 C19 P2 113.3(4) . . ?
C18 C19 P2 127.4(4) . . ?
C18 C19 C14 119.3(4) . . ?
C22 C21 P2 110.2(4) . . ?
C23 C21 P2 117.0(5) . . ?
C23 C21 C22 112.9(5) . . ?
C25 C24 P2 111.4(4) . . ?
C25 C24 C26 109.9(5) . . ?
C26 C24 P2 117.6(4) . . ?
C28 C27 N3 121.0(5) . . ?
C32 C27 N3 119.8(4) . . ?
C32 C27 C28 119.2(5) . . ?
C29 C28 C27 121.0(6) . . ?
C28 C29 C33 121.4(6) . . ?
C30 C29 C28 118.6(5) . . ?
C30 C29 C33 119.9(5) . . ?
C29 C30 C31 122.6(5) . . ?
C30 C31 C32 117.5(6) . . ?
C30 C31 C34 122.8(6) . . ?
C32 C31 C34 119.6(6) . . ?
C27 C32 C31 121.0(5) . . ?
N3 C35 C38 111.3(4) . . ?
C36 C35 N3 108.6(4) . . ?
C36 C35 C38 106.4(4) . . ?
C37 C35 N3 108.0(4) . . ?
C37 C35 C36 112.0(5) . . ?
C37 C35 C38 110.6(4) . . ?
C39 C40 C41 113.3 . . ?
C40 C41 C42 113.7 . . ?
C43 C42 C41 113.3 . . ?

loop_
_geom_bond_atom_site_label_1
_geom_bond_atom_site_label_2
_geom_bond_distance
_geom_bond_site_symmetry_2
_geom_bond_publ_flag
Nb1 Cl1 2.4279(12) . ?
Nb1 Cl2 2.4565(12) . ?
Nb1 P2 2.8482(13) . ?
Nb1 N1 2.285(3) . ?
Nb1 N2 1.820(3) . ?
Nb1 N3 1.988(4) . ?
P1 N2 1.617(3) . ?
P1 C6 1.791(4) . ?
P1 C8 1.820(5) . ?
P1 C11 1.819(5) . ?
P2 C19 1.810(5) . ?
P2 C21 1.852(5) . ?
P2 C24 1.866(5) . ?
N1 C1 1.394(5) . ?
N1 C14 1.410(6) . ?
N3 C27 1.433(6) . ?
N3 C35 1.527(6) . ?
C1 C2 1.411(6) . ?
C1 C6 1.415(6) . ?
C2 C3 1.381(6) . ?
C3 C4 1.395(7) . ?
C4 C5 1.381(6) . ?
C4 C7 1.521(6) . ?
C5 C6 1.399(6) . ?
C8 C9 1.509(7) . ?
C8 C10 1.545(7) . ?
C11 C12 1.533(7) . ?
C11 C13 1.535(6) . ?
C14 C15 1.395(6) . ?
C14 C19 1.410(6) . ?
C15 C16 1.395(7) . ?
C16 C17 1.381(8) . ?
C17 C18 1.400(8) . ?
C17 C20 1.514(8) . ?
C18 C19 1.406(7) . ?
C21 C22 1.549(9) . ?
C21 C23 1.503(10) . ?
C24 C25 1.493(7) . ?
C24 C26 1.543(8) . ?
C27 C28 1.400(7) . ?
C27 C32 1.367(8) . ?
C28 C29 1.384(7) . ?
C29 C30 1.371(9) . ?
C29 C33 1.506(8) . ?
C30 C31 1.387(9) . ?
C31 C32 1.417(7) . ?
C31 C34 1.500(11) . ?
C35 C36 1.522(7) . ?
C35 C37 1.516(8) . ?
C35 C38 1.535(7) . ?
C43 C42 1.5173 . ?
C39 C40 1.5170 . ?
C40 C41 1.5184 . ?
C41 C42 1.5188 . ?
